data_7131658
loop_
_publ_author_name
'Caise, Alexa'
'Hicks, Jamie'
'Heilmann, Andreas'
'Aldridge, Simon'

_publ_section_title
;
 Redox flexibility in a germanium hydride manifold: hydrogen shuttling
 <i>via</i> oxidative addition and reductive elimination.
;
_journal_issue 47
_journal_name_full 'Chemical communications (Cambridge, England)'
_journal_page_first 7251
_journal_page_last 7254
_journal_paper_doi 10.1039/d3cc01411h
_journal_volume 59
_journal_year 2023
_chemical_formula_moiety 'C20 H37 Ge N2, B C24 F20, 0.5(C6 H14)'
_chemical_formula_sum 'C47 H44 B F20 Ge N2'
_chemical_formula_weight 1100.24
_space_group_crystal_system orthorhombic
_space_group_IT_number 61
_space_group_name_Hall '-P 2ac 2ab'
_space_group_name_H-M_alt 'P b c a'
_atom_sites_solution_hydrogens mixed
_audit_creation_date 2023-02-15
_audit_creation_method
;
Olex2 1.5
(compiled 2022.04.07 svn.rca3783a0 for OlexSys, GUI svn.r6498)
;
_audit_update_record
;
2023-02-16 deposited with the CCDC.	2023-05-16 downloaded from the CCDC.
;
_cell_angle_alpha 90
_cell_angle_beta 90
_cell_angle_gamma 90
_cell_formula_units_Z 8
_cell_length_a 18.1855(2)
_cell_length_b 22.2471(3)
_cell_length_c 22.8462(3)
_cell_measurement_reflns_used 18763
_cell_measurement_temperature 150.0(2)
_cell_measurement_theta_max 75.7200
_cell_measurement_theta_min 3.6370
_cell_volume 9243.0(2)
_computing_cell_refinement 'CrysAlisPro 1.171.41.81a (Rigaku OD, 2020)'
_computing_data_collection 'CrysAlisPro 1.171.41.81a (Rigaku OD, 2020)'
_computing_data_reduction 'CrysAlisPro 1.171.41.81a (Rigaku OD, 2020)'
_computing_molecular_graphics 'Olex2 1.5 (Dolomanov et al., 2009)'
_computing_publication_material 'Olex2 1.5 (Dolomanov et al., 2009)'
_computing_structure_refinement 'SHELXL 2019/3 (Sheldrick, 2015)'
_computing_structure_solution 'SHELXT 2018/2 (Sheldrick, 2018)'
_diffrn_ambient_temperature 150.0(2)
_diffrn_detector_area_resol_mean 10.4102
_diffrn_detector_type Atlas
_diffrn_measured_fraction_theta_full 1.000
_diffrn_measured_fraction_theta_max 0.989
_diffrn_measurement_details
;
List of Runs (angles in degrees, time in seconds):

  # Type    Start    End  Width  t~exp~   \w     \q     \k     \f   Frames
#--------------------------------------------------------------------------
  1  \w   -116.00 -23.00   1.00   10.00    --  -42.66 -19.00 120.00   93
  2  \w      3.00  29.00   1.00   10.00    --  -42.66  18.00  68.00   26
  3  \w     79.00 119.00   1.00   10.00    --   42.66 178.00-150.00   40
  4  \w     41.00  66.00   1.00   40.00    --  111.00 -45.00 -90.00   25
  5  \w     37.00 104.00   1.00   40.00    --  111.00 -95.00 150.00   67
  6  \w     83.00 109.00   1.00   40.00    --  111.00-113.00  77.00   26
  7  \w     60.00  87.00   1.00   40.00    --  111.00 -61.00 120.00   27
  8  \w     45.00  82.00   1.00   40.00    --  111.00 -61.00 150.00   37
  9  \w     43.00  70.00   1.00   40.00    --  111.00 -45.00  60.00   27
 10  \w    134.00 176.00   1.00   40.00    --  111.00  77.00-150.00   42
 11  \w     40.00  70.00   1.00   40.00    --  111.00 -45.00   0.00   30
 12  \w     85.00 178.00   1.00   40.00    --  111.00  15.00   0.00   93
 13  \w     41.00  72.00   1.00   40.00    --  111.00 -45.00-120.00   31
 14  \w     52.00  77.00   1.00   40.00    --  111.00 -61.00  30.00   25
 15  \w    -88.00 -42.00   1.00   10.00    --  -42.66 178.00-180.00   46
 16  \w   -125.00 -99.00   1.00   10.00    --  -42.66 178.00-180.00   26
 17  \w     89.00 119.00   1.00   10.00    --   42.66 178.00  90.00   30
 18  \w     42.00  72.00   1.00   40.00    --  111.00 -45.00-180.00   30
 19  \w     41.00  69.00   1.00   40.00    --  111.00 -45.00 -60.00   28
 20  \w     78.00 112.00   1.00   40.00    --  111.00-125.00  60.00   34
 21  \w    101.00 126.00   1.00   40.00    --  111.00 -77.00-150.00   25
 22  \w     77.00 103.00   1.00   40.00    --  111.00  15.00-150.00   26
 23  \w    147.00 172.00   1.00   40.00    --  111.00  15.00-150.00   25
 24  \w     39.00 112.00   1.00   40.00    --  111.00-125.00 -60.00   73
 25  \w     61.00  88.00   1.00   40.00    --  111.00 -61.00-120.00   27
 26  \w     42.00  68.00   1.00   40.00    --  111.00-125.00  60.00   26
 27  \w    118.00 166.00   1.00   40.00    --  111.00  61.00 -90.00   48
 28  \w     81.00 108.00   1.00   40.00    --  111.00-104.00-157.17   27
 29  \w    -37.00   7.00   1.00   10.00    --  -42.66  57.00  30.00   44
 30  \w     -4.00  36.00   1.00   10.00    --  -42.66  19.00 120.00   40
 31  \w    -11.00  18.00   1.00   10.00    --  -42.66  38.00 -30.00   29
;
_diffrn_measurement_device 'four-circle diffractometer'
_diffrn_measurement_device_type 'SuperNova, Dual, Cu at home/near, Atlas'
_diffrn_measurement_method '\w scans'
_diffrn_radiation_type CuK\a
_diffrn_radiation_wavelength 1.54184
_diffrn_reflns_av_R_equivalents 0.0469
_diffrn_reflns_av_unetI/netI 0.0276
_diffrn_reflns_Laue_measured_fraction_full 1.000
_diffrn_reflns_Laue_measured_fraction_max 0.989
_diffrn_reflns_limit_h_max 22
_diffrn_reflns_limit_h_min -22
_diffrn_reflns_limit_k_max 27
_diffrn_reflns_limit_k_min -27
_diffrn_reflns_limit_l_max 18
_diffrn_reflns_limit_l_min -28
_diffrn_reflns_number 64509
_diffrn_reflns_point_group_measured_fraction_full 1.000
_diffrn_reflns_point_group_measured_fraction_max 0.989
_diffrn_reflns_theta_full 67.684
_diffrn_reflns_theta_max 76.666
_diffrn_reflns_theta_min 3.688
_exptl_absorpt_coefficient_mu 1.973
_exptl_absorpt_correction_T_max 1.00000
_exptl_absorpt_correction_T_min 0.91407
_exptl_absorpt_correction_type multi-scan
_exptl_absorpt_process_details
;
CrysAlisPro 1.171.41.81a (Rigaku Oxford Diffraction, 2020)
Empirical absorption correction using spherical harmonics,
implemented in SCALE3 ABSPACK scaling algorithm.
;
_exptl_crystal_colour colourless
_exptl_crystal_colour_primary colourless
_exptl_crystal_density_diffrn 1.581
_exptl_crystal_description block
_exptl_crystal_F_000 4456
_exptl_crystal_size_max 0.1
_exptl_crystal_size_mid 0.02
_exptl_crystal_size_min 0.02
_refine_diff_density_max 0.253
_refine_diff_density_min -0.369
_refine_diff_density_rms 0.047
_refine_ls_extinction_method none
_refine_ls_goodness_of_fit_ref 1.016
_refine_ls_hydrogen_treatment mixed
_refine_ls_matrix_type full
_refine_ls_number_parameters 655
_refine_ls_number_reflns 9607
_refine_ls_number_restraints 0
_refine_ls_restrained_S_all 1.016
_refine_ls_R_factor_all 0.0457
_refine_ls_R_factor_gt 0.0308
_refine_ls_shift/su_max 0.002
_refine_ls_shift/su_mean 0.000
_refine_ls_structure_factor_coef Fsqd
_refine_ls_weighting_details 'w=1/[\s^2^(Fo^2^)+(0.0371P)^2^+3.2299P] where P=(Fo^2^+2Fc^2^)/3'
_refine_ls_weighting_scheme calc
_refine_ls_wR_factor_gt 0.0734
_refine_ls_wR_factor_ref 0.0815
_reflns_Friedel_coverage 0.000
_reflns_number_gt 7547
_reflns_number_total 9607
_reflns_threshold_expression 'I > 2\s(I)'
_cod_data_source_file d3cc01411h2.cif
_cod_data_source_block compound-5
_cod_depositor_comments 'Adding full bibliography for 7131655--7131658.cif.'
_cod_database_code 7131658
_shelx_shelxl_version_number 2019/3
_shelx_space_group_comment
;
The symmetry employed for this shelxl refinement is uniquely defined
by the following loop, which should always be used as a source of
symmetry information in preference to the above space-group names.
They are only intended as comments.
;
_shelx_estimated_absorpt_t_max 0.962
_shelx_estimated_absorpt_t_min 0.827
_olex2_refinement_description
;
1. Fixed Uiso
 At 1.2 times of:
  All C(H) groups, All C(H,H) groups, All Ge(H,H) groups
 At 1.5 times of:
  All C(H,H,H) groups
2.a Ternary CH refined with riding coordinates:
 C9(H9), C12(H12), C15(H15), C18(H18)
2.b Secondary CH2 refined with riding coordinates:
 C7(H7A,H7B), C8(H8A,H8B), C46(H46A,H46B), C47(H47A,H47B)
2.c Aromatic/amide H refined with riding coordinates:
 C3(H3), C4(H4), C5(H5)
2.d Idealised Me refined as rotating group:
 C10(H10A,H10B,H10C), C11(H11A,H11B,H11C), C13(H13A,H13B,H13C), C14(H14A,H14B,
 H14C), C16(H16A,H16B,H16C), C17(H17A,H17B,H17C), C19(H19A,H19B,H19C), C20(H20A,
 H20B,H20C), C45(H45A,H45B,H45C)
;
_olex2_submission_special_instructions 'No special instructions were received'
_oxdiff_exptl_absorpt_empirical_details
;
Empirical correction (ABSPACK) includes:
- Absorption correction using spherical harmonics
- Frame scaling
;

loop_
_space_group_symop_operation_xyz
'x, y, z'
'-x+1/2, -y, z+1/2'
'-x, y+1/2, -z+1/2'
'x+1/2, -y+1/2, -z'
'-x, -y, -z'
'x-1/2, y, -z-1/2'
'x, -y-1/2, z-1/2'
'-x-1/2, y-1/2, z'

loop_
_atom_site_label
_atom_site_type_symbol
_atom_site_fract_x
_atom_site_fract_y
_atom_site_fract_z
_atom_site_U_iso_or_equiv
_atom_site_adp_type
_atom_site_occupancy
_atom_site_site_symmetry_order
_atom_site_calc_flag
_atom_site_refinement_flags_posn
_atom_site_refinement_flags_adp
_atom_site_refinement_flags_occupancy
_atom_site_disorder_assembly
_atom_site_disorder_group
Ge1 Ge 0.23835(2) 0.76715(2) 0.63334(2) 0.02837(6) Uani 1 1 d . . . . .
H1A H 0.2758(12) 0.8081(10) 0.5914(9) 0.034 Uiso 1 1 d . U . . .
H1B H 0.1946(12) 0.8000(10) 0.6758(9) 0.034 Uiso 1 1 d . U . . .
N1 N 0.14518(8) 0.74888(7) 0.57015(7) 0.0298(3) Uani 1 1 d . . . . .
N2 N 0.32956(8) 0.75853(7) 0.70079(6) 0.0263(3) Uani 1 1 d . . . . .
C1 C 0.24826(10) 0.68238(8) 0.63112(8) 0.0260(3) Uani 1 1 d . . . . .
C2 C 0.20247(10) 0.64956(8) 0.59414(8) 0.0286(4) Uani 1 1 d . . . . .
C3 C 0.20924(11) 0.58777(9) 0.59258(8) 0.0331(4) Uani 1 1 d . . . . .
H3 H 0.179235 0.564784 0.566933 0.040 Uiso 1 1 calc R U . . .
C4 C 0.26022(12) 0.55911(9) 0.62870(9) 0.0375(4) Uani 1 1 d . . . . .
H4 H 0.264605 0.516568 0.627636 0.045 Uiso 1 1 calc R U . . .
C5 C 0.30471(11) 0.59231(9) 0.66630(8) 0.0333(4) Uani 1 1 d . . . . .
H5 H 0.338464 0.572410 0.691426 0.040 Uiso 1 1 calc R U . . .
C6 C 0.29966(10) 0.65443(8) 0.66699(7) 0.0268(3) Uani 1 1 d . . . . .
C7 C 0.14725(11) 0.68272(8) 0.55689(9) 0.0350(4) Uani 1 1 d . . . . .
H7A H 0.159778 0.676938 0.515095 0.042 Uiso 1 1 calc R U . . .
H7B H 0.097811 0.665399 0.563543 0.042 Uiso 1 1 calc R U . . .
C8 C 0.34791(10) 0.69293(8) 0.70552(8) 0.0311(4) Uani 1 1 d . . . . .
H8A H 0.342130 0.679988 0.746723 0.037 Uiso 1 1 calc R U . . .
H8B H 0.399973 0.686819 0.694350 0.037 Uiso 1 1 calc R U . . .
C9 C 0.15566(11) 0.78465(9) 0.51392(9) 0.0355(4) Uani 1 1 d . . . . .
H9 H 0.161159 0.827820 0.525295 0.043 Uiso 1 1 calc R U . . .
C10 C 0.22547(12) 0.76674(12) 0.48114(10) 0.0459(5) Uani 1 1 d . . . . .
H10A H 0.216154 0.730217 0.458334 0.069 Uiso 1 1 calc R U . . .
H10B H 0.265034 0.759147 0.509317 0.069 Uiso 1 1 calc R U . . .
H10C H 0.240040 0.799352 0.454745 0.069 Uiso 1 1 calc R U . . .
C11 C 0.08970(13) 0.78066(11) 0.47236(10) 0.0436(5) Uani 1 1 d . . . . .
H11A H 0.101100 0.801891 0.435887 0.065 Uiso 1 1 calc R U . . .
H11B H 0.046677 0.799171 0.490869 0.065 Uiso 1 1 calc R U . . .
H11C H 0.079135 0.738383 0.463752 0.065 Uiso 1 1 calc R U . . .
C12 C 0.07196(11) 0.76386(10) 0.59899(10) 0.0381(4) Uani 1 1 d . . . . .
H12 H 0.032335 0.749832 0.571896 0.046 Uiso 1 1 calc R U . . .
C13 C 0.06217(13) 0.72966(12) 0.65672(11) 0.0499(6) Uani 1 1 d . . . . .
H13A H 0.094554 0.746993 0.686563 0.075 Uiso 1 1 calc R U . . .
H13B H 0.074765 0.687248 0.650870 0.075 Uiso 1 1 calc R U . . .
H13C H 0.010930 0.732860 0.669634 0.075 Uiso 1 1 calc R U . . .
C14 C 0.06071(12) 0.83102(11) 0.60810(11) 0.0465(5) Uani 1 1 d . . . . .
H14A H 0.013586 0.837896 0.627796 0.070 Uiso 1 1 calc R U . . .
H14B H 0.060618 0.851411 0.570073 0.070 Uiso 1 1 calc R U . . .
H14C H 0.100696 0.847002 0.632287 0.070 Uiso 1 1 calc R U . . .
C15 C 0.39786(10) 0.79294(9) 0.68256(9) 0.0325(4) Uani 1 1 d . . . . .
H15 H 0.437076 0.784267 0.712060 0.039 Uiso 1 1 calc R U . . .
C16 C 0.42606(11) 0.77192(11) 0.62304(10) 0.0426(5) Uani 1 1 d . . . . .
H16A H 0.430887 0.728046 0.623129 0.064 Uiso 1 1 calc R U . . .
H16B H 0.474123 0.790182 0.615301 0.064 Uiso 1 1 calc R U . . .
H16C H 0.391262 0.784038 0.592485 0.064 Uiso 1 1 calc R U . . .
C17 C 0.38503(13) 0.86068(9) 0.68238(9) 0.0402(5) Uani 1 1 d . . . . .
H17A H 0.343145 0.870169 0.657028 0.060 Uiso 1 1 calc R U . . .
H17B H 0.429091 0.881071 0.667693 0.060 Uiso 1 1 calc R U . . .
H17C H 0.374620 0.874333 0.722316 0.060 Uiso 1 1 calc R U . . .
C18 C 0.29939(12) 0.78133(9) 0.75881(8) 0.0353(4) Uani 1 1 d . . . . .
H18 H 0.279027 0.822414 0.751535 0.042 Uiso 1 1 calc R U . . .
C19 C 0.23599(14) 0.74240(12) 0.78065(11) 0.0516(6) Uani 1 1 d . . . . .
H19A H 0.202928 0.733182 0.747989 0.077 Uiso 1 1 calc R U . . .
H19B H 0.208806 0.764098 0.811064 0.077 Uiso 1 1 calc R U . . .
H19C H 0.255535 0.704898 0.796924 0.077 Uiso 1 1 calc R U . . .
C20 C 0.35742(15) 0.78747(10) 0.80659(9) 0.0487(6) Uani 1 1 d . . . . .
H20A H 0.381030 0.748453 0.813144 0.073 Uiso 1 1 calc R U . . .
H20B H 0.334017 0.801019 0.842913 0.073 Uiso 1 1 calc R U . . .
H20C H 0.394502 0.816895 0.794438 0.073 Uiso 1 1 calc R U . . .
F1 F 0.23706(6) 0.46794(5) 0.52056(4) 0.0318(2) Uani 1 1 d . . . . .
F2 F 0.13089(7) 0.39328(6) 0.54644(5) 0.0395(3) Uani 1 1 d . . . . .
F3 F 0.05719(7) 0.33202(6) 0.46126(6) 0.0440(3) Uani 1 1 d . . . . .
F4 F 0.09461(6) 0.35022(5) 0.34705(5) 0.0392(3) Uani 1 1 d . . . . .
F5 F 0.20541(6) 0.42205(5) 0.31904(4) 0.0314(2) Uani 1 1 d . . . . .
F6 F 0.18184(6) 0.57789(5) 0.44509(5) 0.0342(2) Uani 1 1 d . . . . .
F7 F 0.08599(7) 0.64811(6) 0.38959(6) 0.0482(3) Uani 1 1 d . . . . .
F8 F 0.08200(7) 0.65120(6) 0.27024(6) 0.0516(3) Uani 1 1 d . . . . .
F9 F 0.18044(7) 0.58372(6) 0.20798(5) 0.0439(3) Uani 1 1 d . . . . .
F10 F 0.28003(6) 0.51849(5) 0.26146(4) 0.0351(2) Uani 1 1 d . . . . .
F11 F 0.31257(6) 0.63351(5) 0.42472(5) 0.0342(2) Uani 1 1 d . . . . .
F12 F 0.39295(8) 0.67616(6) 0.51081(5) 0.0454(3) Uani 1 1 d . . . . .
F13 F 0.46454(7) 0.60132(6) 0.58594(5) 0.0481(3) Uani 1 1 d . . . . .
F14 F 0.45383(7) 0.47977(6) 0.57052(5) 0.0441(3) Uani 1 1 d . . . . .
F15 F 0.37518(6) 0.43503(5) 0.48198(5) 0.0330(2) Uani 1 1 d . . . . .
F16 F 0.40124(6) 0.56882(5) 0.33732(5) 0.0350(2) Uani 1 1 d . . . . .
F17 F 0.51775(7) 0.53120(6) 0.27698(5) 0.0446(3) Uani 1 1 d . . . . .
F18 F 0.53779(7) 0.41133(7) 0.25603(5) 0.0465(3) Uani 1 1 d . . . . .
F19 F 0.44178(7) 0.33038(6) 0.30222(6) 0.0449(3) Uani 1 1 d . . . . .
F20 F 0.32901(6) 0.36624(5) 0.36637(5) 0.0335(2) Uani 1 1 d . . . . .
C21 C 0.23013(9) 0.44877(8) 0.41785(7) 0.0243(3) Uani 1 1 d . . . . .
C22 C 0.20642(10) 0.43888(8) 0.47485(7) 0.0256(3) Uani 1 1 d . . . . .
C23 C 0.14995(10) 0.40013(8) 0.48988(8) 0.0290(4) Uani 1 1 d . . . . .
C24 C 0.11249(10) 0.36939(9) 0.44737(9) 0.0318(4) Uani 1 1 d . . . . .
C25 C 0.13235(10) 0.37828(8) 0.38978(8) 0.0300(4) Uani 1 1 d . . . . .
C26 C 0.18937(10) 0.41635(8) 0.37663(7) 0.0260(3) Uani 1 1 d . . . . .
C27 C 0.23828(10) 0.54544(8) 0.35727(7) 0.0253(3) Uani 1 1 d . . . . .
C28 C 0.18544(10) 0.57945(8) 0.38581(8) 0.0287(4) Uani 1 1 d . . . . .
C29 C 0.13407(11) 0.61513(9) 0.35816(9) 0.0346(4) Uani 1 1 d . . . . .
C30 C 0.13181(11) 0.61687(9) 0.29795(9) 0.0368(4) Uani 1 1 d . . . . .
C31 C 0.18177(11) 0.58323(9) 0.26715(8) 0.0333(4) Uani 1 1 d . . . . .
C32 C 0.23386(10) 0.54916(8) 0.29647(8) 0.0278(4) Uani 1 1 d . . . . .
C33 C 0.33670(9) 0.53137(8) 0.44954(7) 0.0245(3) Uani 1 1 d . . . . .
C34 C 0.34527(10) 0.59207(8) 0.45946(7) 0.0271(4) Uani 1 1 d . . . . .
C35 C 0.38764(11) 0.61622(9) 0.50415(8) 0.0323(4) Uani 1 1 d . . . . .
C36 C 0.42410(11) 0.57856(10) 0.54180(8) 0.0338(4) Uani 1 1 d . . . . .
C37 C 0.41873(10) 0.51731(9) 0.53385(8) 0.0318(4) Uani 1 1 d . . . . .
C38 C 0.37690(10) 0.49554(8) 0.48815(7) 0.0267(3) Uani 1 1 d . . . . .
C39 C 0.35784(10) 0.46998(8) 0.35458(7) 0.0249(3) Uani 1 1 d . . . . .
C40 C 0.40951(10) 0.50880(8) 0.33025(7) 0.0279(4) Uani 1 1 d . . . . .
C41 C 0.46952(10) 0.49067(10) 0.29805(8) 0.0325(4) Uani 1 1 d . . . . .
C42 C 0.47983(10) 0.43037(10) 0.28753(8) 0.0332(4) Uani 1 1 d . . . . .
C43 C 0.43104(11) 0.38962(9) 0.31062(8) 0.0318(4) Uani 1 1 d . . . . .
C44 C 0.37232(10) 0.40996(8) 0.34380(7) 0.0271(3) Uani 1 1 d . . . . .
B1 B 0.29148(11) 0.49880(9) 0.39510(8) 0.0232(4) Uani 1 1 d . . . . .
C45 C 0.46769(17) 0.48238(13) 0.13654(11) 0.0584(7) Uani 1 1 d . . . . .
H45A H 0.471525 0.438459 0.135430 0.088 Uiso 1 1 calc R U . . .
H45B H 0.415783 0.494119 0.134953 0.088 Uiso 1 1 calc R U . . .
H45C H 0.489680 0.497428 0.172853 0.088 Uiso 1 1 calc R U . . .
C46 C 0.50805(13) 0.50892(10) 0.08447(9) 0.0415(5) Uani 1 1 d . . . . .
H46A H 0.561041 0.499412 0.088048 0.050 Uiso 1 1 calc R U . . .
H46B H 0.502834 0.553206 0.085458 0.050 Uiso 1 1 calc R U . . .
C47 C 0.48040(11) 0.48595(9) 0.02584(8) 0.0347(4) Uani 1 1 d . . . . .
H47A H 0.486995 0.441808 0.024306 0.042 Uiso 1 1 calc R U . . .
H47B H 0.427108 0.494432 0.022652 0.042 Uiso 1 1 calc R U . . .

loop_
_atom_site_aniso_label
_atom_site_aniso_U_11
_atom_site_aniso_U_22
_atom_site_aniso_U_33
_atom_site_aniso_U_23
_atom_site_aniso_U_13
_atom_site_aniso_U_12
Ge1 0.02696(10) 0.02116(10) 0.03700(11) 0.00039(8) -0.00579(8) -0.00219(8)
N1 0.0264(7) 0.0251(8) 0.0378(8) -0.0010(6) -0.0090(6) -0.0028(6)
N2 0.0247(7) 0.0244(7) 0.0299(7) -0.0002(6) -0.0046(6) 0.0002(6)
C1 0.0271(8) 0.0233(8) 0.0278(8) 0.0003(7) 0.0001(7) -0.0027(7)
C2 0.0300(9) 0.0270(9) 0.0288(8) -0.0011(7) -0.0012(7) -0.0028(7)
C3 0.0397(10) 0.0275(9) 0.0322(9) -0.0038(7) -0.0048(8) -0.0045(8)
C4 0.0504(12) 0.0217(9) 0.0403(10) -0.0041(8) -0.0065(9) 0.0021(8)
C5 0.0397(10) 0.0265(9) 0.0337(9) -0.0010(7) -0.0055(8) 0.0034(8)
C6 0.0285(9) 0.0252(9) 0.0267(8) -0.0004(7) 0.0004(7) 0.0010(7)
C7 0.0392(10) 0.0234(9) 0.0425(10) -0.0021(8) -0.0134(8) -0.0049(8)
C8 0.0315(9) 0.0237(9) 0.0380(10) -0.0015(7) -0.0089(8) 0.0038(7)
C9 0.0341(10) 0.0301(10) 0.0424(11) 0.0048(8) -0.0099(8) -0.0022(8)
C10 0.0398(11) 0.0545(14) 0.0433(12) 0.0003(10) -0.0036(9) -0.0027(10)
C11 0.0432(12) 0.0431(12) 0.0447(12) 0.0073(9) -0.0162(9) -0.0023(10)
C12 0.0251(9) 0.0400(11) 0.0494(12) -0.0020(9) -0.0059(8) -0.0045(8)
C13 0.0339(11) 0.0607(15) 0.0552(13) 0.0033(11) -0.0006(10) -0.0139(11)
C14 0.0322(10) 0.0456(13) 0.0618(14) -0.0114(11) -0.0081(10) 0.0068(9)
C15 0.0271(9) 0.0328(10) 0.0374(10) -0.0030(8) -0.0058(7) -0.0058(8)
C16 0.0307(10) 0.0485(12) 0.0486(12) -0.0032(10) 0.0051(9) -0.0015(9)
C17 0.0466(12) 0.0316(10) 0.0423(11) -0.0008(8) -0.0078(9) -0.0121(9)
C18 0.0465(11) 0.0296(10) 0.0298(9) -0.0003(7) 0.0010(8) 0.0098(8)
C19 0.0532(14) 0.0552(14) 0.0463(12) 0.0187(11) 0.0149(10) 0.0100(11)
C20 0.0768(17) 0.0369(12) 0.0324(10) -0.0060(9) -0.0120(11) 0.0097(11)
F1 0.0365(6) 0.0365(6) 0.0224(5) -0.0047(4) 0.0013(4) -0.0065(5)
F2 0.0432(7) 0.0434(7) 0.0320(6) 0.0064(5) 0.0101(5) -0.0045(5)
F3 0.0365(6) 0.0388(7) 0.0567(7) 0.0025(6) 0.0059(5) -0.0156(5)
F4 0.0362(6) 0.0377(6) 0.0438(6) -0.0098(5) -0.0102(5) -0.0093(5)
F5 0.0362(6) 0.0356(6) 0.0225(5) -0.0043(4) -0.0031(4) -0.0038(5)
F6 0.0350(6) 0.0377(6) 0.0299(5) -0.0057(4) 0.0019(4) 0.0044(5)
F7 0.0376(6) 0.0422(7) 0.0647(8) -0.0070(6) -0.0013(6) 0.0142(5)
F8 0.0441(7) 0.0446(7) 0.0660(8) 0.0122(6) -0.0213(6) 0.0088(6)
F9 0.0515(7) 0.0484(7) 0.0317(6) 0.0117(5) -0.0144(5) -0.0028(6)
F10 0.0401(6) 0.0424(6) 0.0229(5) 0.0001(4) -0.0009(4) 0.0040(5)
F11 0.0438(6) 0.0257(5) 0.0331(5) 0.0014(4) -0.0096(5) -0.0027(5)
F12 0.0563(8) 0.0317(6) 0.0482(7) -0.0095(5) -0.0120(6) -0.0116(6)
F13 0.0491(7) 0.0573(8) 0.0379(6) -0.0073(6) -0.0200(5) -0.0127(6)
F14 0.0436(7) 0.0518(8) 0.0369(6) 0.0072(5) -0.0170(5) 0.0025(6)
F15 0.0378(6) 0.0285(6) 0.0327(5) 0.0013(4) -0.0059(4) 0.0029(5)
F16 0.0394(6) 0.0285(6) 0.0372(6) 0.0006(4) 0.0060(5) -0.0051(5)
F17 0.0358(6) 0.0567(8) 0.0412(6) 0.0046(6) 0.0104(5) -0.0085(6)
F18 0.0351(6) 0.0664(9) 0.0380(6) -0.0017(6) 0.0086(5) 0.0181(6)
F19 0.0494(7) 0.0373(7) 0.0479(7) -0.0069(5) 0.0024(6) 0.0163(6)
F20 0.0368(6) 0.0249(5) 0.0387(6) -0.0001(4) 0.0010(5) -0.0001(4)
C21 0.0243(8) 0.0229(8) 0.0258(8) -0.0018(6) -0.0011(6) 0.0012(6)
C22 0.0264(8) 0.0254(9) 0.0252(8) -0.0026(6) -0.0018(7) 0.0004(7)
C23 0.0298(9) 0.0285(9) 0.0286(9) 0.0035(7) 0.0053(7) 0.0014(7)
C24 0.0260(9) 0.0268(9) 0.0427(10) 0.0009(8) 0.0028(7) -0.0047(7)
C25 0.0280(9) 0.0258(9) 0.0362(9) -0.0055(7) -0.0053(7) -0.0013(7)
C26 0.0279(8) 0.0266(9) 0.0235(8) -0.0027(6) -0.0013(6) 0.0015(7)
C27 0.0263(8) 0.0234(8) 0.0262(8) -0.0011(6) -0.0028(6) -0.0030(7)
C28 0.0303(9) 0.0276(9) 0.0283(8) -0.0012(7) -0.0017(7) -0.0016(7)
C29 0.0273(9) 0.0279(9) 0.0484(11) -0.0022(8) -0.0022(8) 0.0031(7)
C30 0.0326(10) 0.0308(10) 0.0472(11) 0.0092(8) -0.0146(8) -0.0008(8)
C31 0.0346(10) 0.0343(10) 0.0310(9) 0.0078(8) -0.0107(8) -0.0057(8)
C32 0.0281(8) 0.0267(9) 0.0285(8) 0.0013(7) -0.0030(7) -0.0028(7)
C33 0.0245(8) 0.0281(9) 0.0208(7) -0.0001(6) 0.0006(6) -0.0023(7)
C34 0.0285(9) 0.0293(9) 0.0234(8) 0.0007(7) -0.0021(7) -0.0015(7)
C35 0.0360(10) 0.0300(10) 0.0309(9) -0.0042(7) -0.0020(7) -0.0088(8)
C36 0.0302(9) 0.0451(12) 0.0261(9) -0.0055(8) -0.0080(7) -0.0081(8)
C37 0.0292(9) 0.0395(11) 0.0266(9) 0.0039(7) -0.0050(7) -0.0007(8)
C38 0.0255(8) 0.0294(9) 0.0253(8) 0.0001(7) -0.0002(7) -0.0009(7)
C39 0.0248(8) 0.0302(9) 0.0197(7) -0.0006(6) -0.0034(6) 0.0007(7)
C40 0.0291(9) 0.0304(9) 0.0241(8) 0.0000(7) -0.0013(7) -0.0004(7)
C41 0.0275(9) 0.0449(11) 0.0250(8) 0.0039(8) 0.0005(7) -0.0018(8)
C42 0.0265(9) 0.0501(12) 0.0231(8) -0.0006(8) 0.0003(7) 0.0101(8)
C43 0.0338(9) 0.0344(10) 0.0272(9) -0.0034(7) -0.0053(7) 0.0098(8)
C44 0.0283(8) 0.0313(9) 0.0217(8) -0.0003(7) -0.0033(6) 0.0001(7)
B1 0.0251(9) 0.0226(9) 0.0219(8) -0.0008(7) -0.0005(7) -0.0017(7)
C45 0.0736(18) 0.0625(17) 0.0393(12) 0.0034(11) -0.0049(12) -0.0079(13)
C46 0.0428(11) 0.0420(12) 0.0398(11) 0.0014(9) -0.0092(9) -0.0014(9)
C47 0.0325(10) 0.0335(10) 0.0380(10) 0.0014(8) -0.0064(8) -0.0003(8)

loop_
_atom_type_symbol
_atom_type_description
_atom_type_scat_dispersion_real
_atom_type_scat_dispersion_imag
_atom_type_scat_source
C C 0.0181 0.0091 'International Tables Vol C Tables 4.2.6.8 and 6.1.1.4'
H H 0.0000 0.0000 'International Tables Vol C Tables 4.2.6.8 and 6.1.1.4'
B B 0.0090 0.0039 'International Tables Vol C Tables 4.2.6.8 and 6.1.1.4'
F F 0.0727 0.0534 'International Tables Vol C Tables 4.2.6.8 and 6.1.1.4'
Ge Ge -1.0885 0.8855 'International Tables Vol C Tables 4.2.6.8 and 6.1.1.4'
N N 0.0311 0.0180 'International Tables Vol C Tables 4.2.6.8 and 6.1.1.4'

loop_
_geom_angle_atom_site_label_1
_geom_angle_atom_site_label_2
_geom_angle_atom_site_label_3
_geom_angle
_geom_angle_site_symmetry_1
_geom_angle_site_symmetry_3
_geom_angle_publ_flag
H1A Ge1 H1B 111.9(13) . . ?
N1 Ge1 H1A 92.4(8) . . ?
N1 Ge1 H1B 96.1(9) . . ?
N1 Ge1 N2 164.62(6) . . ?
N2 Ge1 H1A 98.9(8) . . ?
N2 Ge1 H1B 89.4(9) . . ?
C1 Ge1 H1A 123.3(9) . . ?
C1 Ge1 H1B 124.8(9) . . ?
C1 Ge1 N1 82.84(7) . . ?
C1 Ge1 N2 82.23(7) . . ?
C7 N1 Ge1 106.60(11) . . ?
C7 N1 C9 109.78(15) . . ?
C7 N1 C12 108.87(15) . . ?
C9 N1 Ge1 110.53(11) . . ?
C12 N1 Ge1 109.84(11) . . ?
C12 N1 C9 111.11(15) . . ?
C8 N2 Ge1 107.05(10) . . ?
C8 N2 C15 109.17(14) . . ?
C8 N2 C18 109.98(14) . . ?
C15 N2 Ge1 111.65(11) . . ?
C15 N2 C18 111.47(14) . . ?
C18 N2 Ge1 107.42(11) . . ?
C2 C1 Ge1 118.76(13) . . ?
C6 C1 Ge1 119.55(13) . . ?
C6 C1 C2 121.67(17) . . ?
C1 C2 C7 118.92(17) . . ?
C3 C2 C1 118.97(17) . . ?
C3 C2 C7 122.12(17) . . ?
C2 C3 H3 120.0 . . ?
C2 C3 C4 119.93(17) . . ?
C4 C3 H3 120.0 . . ?
C3 C4 H4 119.7 . . ?
C5 C4 C3 120.56(18) . . ?
C5 C4 H4 119.7 . . ?
C4 C5 H5 120.1 . . ?
C6 C5 C4 119.87(18) . . ?
C6 C5 H5 120.1 . . ?
C1 C6 C8 118.74(16) . . ?
C5 C6 C1 118.96(17) . . ?
C5 C6 C8 122.30(16) . . ?
N1 C7 C2 112.44(15) . . ?
N1 C7 H7A 109.1 . . ?
N1 C7 H7B 109.1 . . ?
C2 C7 H7A 109.1 . . ?
C2 C7 H7B 109.1 . . ?
H7A C7 H7B 107.8 . . ?
N2 C8 C6 112.37(14) . . ?
N2 C8 H8A 109.1 . . ?
N2 C8 H8B 109.1 . . ?
C6 C8 H8A 109.1 . . ?
C6 C8 H8B 109.1 . . ?
H8A C8 H8B 107.9 . . ?
N1 C9 H9 107.2 . . ?
N1 C9 C10 112.41(17) . . ?
N1 C9 C11 113.23(17) . . ?
C10 C9 H9 107.2 . . ?
C10 C9 C11 109.39(18) . . ?
C11 C9 H9 107.2 . . ?
C9 C10 H10A 109.5 . . ?
C9 C10 H10B 109.5 . . ?
C9 C10 H10C 109.5 . . ?
H10A C10 H10B 109.5 . . ?
H10A C10 H10C 109.5 . . ?
H10B C10 H10C 109.5 . . ?
C9 C11 H11A 109.5 . . ?
C9 C11 H11B 109.5 . . ?
C9 C11 H11C 109.5 . . ?
H11A C11 H11B 109.5 . . ?
H11A C11 H11C 109.5 . . ?
H11B C11 H11C 109.5 . . ?
N1 C12 H12 107.1 . . ?
N1 C12 C13 111.43(17) . . ?
C13 C12 H12 107.1 . . ?
C14 C12 N1 113.04(17) . . ?
C14 C12 H12 107.1 . . ?
C14 C12 C13 110.7(2) . . ?
C12 C13 H13A 109.5 . . ?
C12 C13 H13B 109.5 . . ?
C12 C13 H13C 109.5 . . ?
H13A C13 H13B 109.5 . . ?
H13A C13 H13C 109.5 . . ?
H13B C13 H13C 109.5 . . ?
C12 C14 H14A 109.5 . . ?
C12 C14 H14B 109.5 . . ?
C12 C14 H14C 109.5 . . ?
H14A C14 H14B 109.5 . . ?
H14A C14 H14C 109.5 . . ?
H14B C14 H14C 109.5 . . ?
N2 C15 H15 107.6 . . ?
N2 C15 C16 111.40(15) . . ?
N2 C15 C17 111.97(16) . . ?
C16 C15 H15 107.6 . . ?
C17 C15 H15 107.6 . . ?
C17 C15 C16 110.59(18) . . ?
C15 C16 H16A 109.5 . . ?
C15 C16 H16B 109.5 . . ?
C15 C16 H16C 109.5 . . ?
H16A C16 H16B 109.5 . . ?
H16A C16 H16C 109.5 . . ?
H16B C16 H16C 109.5 . . ?
C15 C17 H17A 109.5 . . ?
C15 C17 H17B 109.5 . . ?
C15 C17 H17C 109.5 . . ?
H17A C17 H17B 109.5 . . ?
H17A C17 H17C 109.5 . . ?
H17B C17 H17C 109.5 . . ?
N2 C18 H18 107.1 . . ?
N2 C18 C19 111.59(17) . . ?
N2 C18 C20 113.83(17) . . ?
C19 C18 H18 107.1 . . ?
C20 C18 H18 107.1 . . ?
C20 C18 C19 109.86(18) . . ?
C18 C19 H19A 109.5 . . ?
C18 C19 H19B 109.5 . . ?
C18 C19 H19C 109.5 . . ?
H19A C19 H19B 109.5 . . ?
H19A C19 H19C 109.5 . . ?
H19B C19 H19C 109.5 . . ?
C18 C20 H20A 109.5 . . ?
C18 C20 H20B 109.5 . . ?
C18 C20 H20C 109.5 . . ?
H20A C20 H20B 109.5 . . ?
H20A C20 H20C 109.5 . . ?
H20B C20 H20C 109.5 . . ?
C22 C21 C26 112.65(16) . . ?
C22 C21 B1 127.48(15) . . ?
C26 C21 B1 119.42(15) . . ?
F1 C22 C21 121.45(16) . . ?
F1 C22 C23 114.38(15) . . ?
C23 C22 C21 124.15(16) . . ?
F2 C23 C22 119.98(17) . . ?
F2 C23 C24 119.73(17) . . ?
C24 C23 C22 120.28(17) . . ?
F3 C24 C23 120.95(17) . . ?
F3 C24 C25 120.69(17) . . ?
C23 C24 C25 118.35(17) . . ?
F4 C25 C24 119.46(17) . . ?
F4 C25 C26 120.84(17) . . ?
C26 C25 C24 119.70(17) . . ?
F5 C26 C21 119.47(16) . . ?
F5 C26 C25 115.69(15) . . ?
C25 C26 C21 124.84(16) . . ?
C28 C27 C32 113.36(16) . . ?
C28 C27 B1 120.01(15) . . ?
C32 C27 B1 126.09(16) . . ?
F6 C28 C27 119.29(16) . . ?
F6 C28 C29 116.07(17) . . ?
C29 C28 C27 124.64(17) . . ?
F7 C29 C28 120.56(18) . . ?
F7 C29 C30 119.83(18) . . ?
C30 C29 C28 119.60(19) . . ?
F8 C30 C29 120.5(2) . . ?
F8 C30 C31 121.02(19) . . ?
C31 C30 C29 118.52(18) . . ?
F9 C31 C30 119.79(17) . . ?
F9 C31 C32 119.98(18) . . ?
C30 C31 C32 120.23(18) . . ?
F10 C32 C27 121.75(16) . . ?
F10 C32 C31 114.64(16) . . ?
C31 C32 C27 123.60(18) . . ?
C34 C33 C38 113.35(16) . . ?
C34 C33 B1 127.44(15) . . ?
C38 C33 B1 118.97(16) . . ?
F11 C34 C33 121.40(15) . . ?
F11 C34 C35 114.31(16) . . ?
C33 C34 C35 124.29(17) . . ?
F12 C35 C34 120.46(18) . . ?
F12 C35 C36 119.99(17) . . ?
C36 C35 C34 119.55(18) . . ?
F13 C36 C35 120.24(19) . . ?
F13 C36 C37 120.61(18) . . ?
C35 C36 C37 119.15(17) . . ?
F14 C37 C36 119.90(17) . . ?
F14 C37 C38 121.02(18) . . ?
C36 C37 C38 119.08(17) . . ?
F15 C38 C33 119.34(15) . . ?
F15 C38 C37 116.14(16) . . ?
C37 C38 C33 124.51(18) . . ?
C40 C39 B1 118.46(16) . . ?
C44 C39 C40 113.54(16) . . ?
C44 C39 B1 127.88(16) . . ?
F16 C40 C39 119.30(16) . . ?
F16 C40 C41 116.17(17) . . ?
C41 C40 C39 124.53(18) . . ?
F17 C41 C40 120.74(19) . . ?
F17 C41 C42 120.11(17) . . ?
C42 C41 C40 119.15(18) . . ?
F18 C42 C41 120.49(19) . . ?
F18 C42 C43 120.26(19) . . ?
C43 C42 C41 119.24(17) . . ?
F19 C43 C42 119.85(17) . . ?
F19 C43 C44 120.63(18) . . ?
C42 C43 C44 119.50(18) . . ?
F20 C44 C39 121.00(16) . . ?
F20 C44 C43 114.98(17) . . ?
C39 C44 C43 124.01(18) . . ?
C21 B1 C27 100.97(13) . . ?
C33 B1 C21 113.06(13) . . ?
C33 B1 C27 113.96(14) . . ?
C39 B1 C21 114.00(14) . . ?
C39 B1 C27 112.13(14) . . ?
C39 B1 C33 103.17(13) . . ?
H45A C45 H45B 109.5 . . ?
H45A C45 H45C 109.5 . . ?
H45B C45 H45C 109.5 . . ?
C46 C45 H45A 109.5 . . ?
C46 C45 H45B 109.5 . . ?
C46 C45 H45C 109.5 . . ?
C45 C46 H46A 108.8 . . ?
C45 C46 H46B 108.8 . . ?
C45 C46 C47 113.59(19) . . ?
H46A C46 H46B 107.7 . . ?
C47 C46 H46A 108.8 . . ?
C47 C46 H46B 108.8 . . ?
C46 C47 H47A 109.0 . . ?
C46 C47 H47B 109.0 . . ?
C47 C47 C46 113.1(2) 5_665 . ?
C47 C47 H47A 109.0 5_665 . ?
C47 C47 H47B 109.0 5_665 . ?
H47A C47 H47B 107.8 . . ?

loop_
_geom_bond_atom_site_label_1
_geom_bond_atom_site_label_2
_geom_bond_distance
_geom_bond_site_symmetry_2
_geom_bond_publ_flag
Ge1 H1A 1.49(2) . ?
Ge1 H1B 1.45(2) . ?
Ge1 N1 2.2628(15) . ?
Ge1 N2 2.2720(14) . ?
Ge1 C1 1.8952(18) . ?
N1 C7 1.503(2) . ?
N1 C9 1.523(3) . ?
N1 C12 1.523(3) . ?
N2 C8 1.501(2) . ?
N2 C15 1.517(2) . ?
N2 C18 1.522(2) . ?
C1 C2 1.393(2) . ?
C1 C6 1.390(2) . ?
C2 C3 1.381(3) . ?
C2 C7 1.509(3) . ?
C3 H3 0.9500 . ?
C3 C4 1.395(3) . ?
C4 H4 0.9500 . ?
C4 C5 1.392(3) . ?
C5 H5 0.9500 . ?
C5 C6 1.385(3) . ?
C6 C8 1.509(2) . ?
C7 H7A 0.9900 . ?
C7 H7B 0.9900 . ?
C8 H8A 0.9900 . ?
C8 H8B 0.9900 . ?
C9 H9 1.0000 . ?
C9 C10 1.527(3) . ?
C9 C11 1.532(3) . ?
C10 H10A 0.9800 . ?
C10 H10B 0.9800 . ?
C10 H10C 0.9800 . ?
C11 H11A 0.9800 . ?
C11 H11B 0.9800 . ?
C11 H11C 0.9800 . ?
C12 H12 1.0000 . ?
C12 C13 1.533(3) . ?
C12 C14 1.522(3) . ?
C13 H13A 0.9800 . ?
C13 H13B 0.9800 . ?
C13 H13C 0.9800 . ?
C14 H14A 0.9800 . ?
C14 H14B 0.9800 . ?
C14 H14C 0.9800 . ?
C15 H15 1.0000 . ?
C15 C16 1.527(3) . ?
C15 C17 1.525(3) . ?
C16 H16A 0.9800 . ?
C16 H16B 0.9800 . ?
C16 H16C 0.9800 . ?
C17 H17A 0.9800 . ?
C17 H17B 0.9800 . ?
C17 H17C 0.9800 . ?
C18 H18 1.0000 . ?
C18 C19 1.526(3) . ?
C18 C20 1.524(3) . ?
C19 H19A 0.9800 . ?
C19 H19B 0.9800 . ?
C19 H19C 0.9800 . ?
C20 H20A 0.9800 . ?
C20 H20B 0.9800 . ?
C20 H20C 0.9800 . ?
F1 C22 1.349(2) . ?
F2 C23 1.347(2) . ?
F3 C24 1.343(2) . ?
F4 C25 1.347(2) . ?
F5 C26 1.354(2) . ?
F6 C28 1.356(2) . ?
F7 C29 1.348(2) . ?
F8 C30 1.343(2) . ?
F9 C31 1.352(2) . ?
F10 C32 1.345(2) . ?
F11 C34 1.354(2) . ?
F12 C35 1.346(2) . ?
F13 C36 1.347(2) . ?
F14 C37 1.344(2) . ?
F15 C38 1.354(2) . ?
F16 C40 1.353(2) . ?
F17 C41 1.347(2) . ?
F18 C42 1.345(2) . ?
F19 C43 1.346(2) . ?
F20 C44 1.354(2) . ?
C21 C22 1.389(2) . ?
C21 C26 1.399(2) . ?
C21 B1 1.660(3) . ?
C22 C23 1.384(3) . ?
C23 C24 1.369(3) . ?
C24 C25 1.379(3) . ?
C25 C26 1.372(3) . ?
C27 C28 1.386(3) . ?
C27 C32 1.394(2) . ?
C27 B1 1.661(3) . ?
C28 C29 1.379(3) . ?
C29 C30 1.377(3) . ?
C30 C31 1.371(3) . ?
C31 C32 1.386(3) . ?
C33 C34 1.378(3) . ?
C33 C38 1.396(2) . ?
C33 B1 1.658(2) . ?
C34 C35 1.387(3) . ?
C35 C36 1.372(3) . ?
C36 C37 1.378(3) . ?
C37 C38 1.380(3) . ?
C39 C40 1.392(3) . ?
C39 C44 1.383(3) . ?
C39 B1 1.650(3) . ?
C40 C41 1.376(3) . ?
C41 C42 1.376(3) . ?
C42 C43 1.374(3) . ?
C43 C44 1.386(3) . ?
C45 H45A 0.9800 . ?
C45 H45B 0.9800 . ?
C45 H45C 0.9800 . ?
C45 C46 1.517(3) . ?
C46 H46A 0.9900 . ?
C46 H46B 0.9900 . ?
C46 C47 1.519(3) . ?
C47 C47 1.514(4) 5_665 ?
C47 H47A 0.9900 . ?
C47 H47B 0.9900 . ?

loop_
_geom_torsion_atom_site_label_1
_geom_torsion_atom_site_label_2
_geom_torsion_atom_site_label_3
_geom_torsion_atom_site_label_4
_geom_torsion
_geom_torsion_site_symmetry_1
_geom_torsion_site_symmetry_2
_geom_torsion_site_symmetry_3
_geom_torsion_site_symmetry_4
_geom_torsion_publ_flag
Ge1 N1 C7 C2 6.88(19) . . . . ?
Ge1 N1 C9 C10 62.74(18) . . . . ?
Ge1 N1 C9 C11 -172.66(14) . . . . ?
Ge1 N1 C12 C13 -55.44(19) . . . . ?
Ge1 N1 C12 C14 70.03(19) . . . . ?
Ge1 N2 C8 C6 -2.11(18) . . . . ?
Ge1 N2 C15 C16 -57.29(18) . . . . ?
Ge1 N2 C15 C17 67.14(17) . . . . ?
Ge1 N2 C18 C19 63.77(17) . . . . ?
Ge1 N2 C18 C20 -171.18(14) . . . . ?
Ge1 C1 C2 C3 -179.70(14) . . . . ?
Ge1 C1 C2 C7 0.6(2) . . . . ?
Ge1 C1 C6 C5 177.96(14) . . . . ?
Ge1 C1 C6 C8 -1.9(2) . . . . ?
N1 Ge1 C1 C2 2.85(14) . . . . ?
N1 Ge1 C1 C6 -175.89(15) . . . . ?
N2 Ge1 C1 C2 179.13(15) . . . . ?
N2 Ge1 C1 C6 0.39(14) . . . . ?
C1 C2 C3 C4 1.5(3) . . . . ?
C1 C2 C7 N1 -5.6(3) . . . . ?
C1 C6 C8 N2 2.7(2) . . . . ?
C2 C1 C6 C5 -0.7(3) . . . . ?
C2 C1 C6 C8 179.44(17) . . . . ?
C2 C3 C4 C5 -0.3(3) . . . . ?
C3 C2 C7 N1 174.65(17) . . . . ?
C3 C4 C5 C6 -1.5(3) . . . . ?
C4 C5 C6 C1 2.0(3) . . . . ?
C4 C5 C6 C8 -178.23(19) . . . . ?
C5 C6 C8 N2 -177.11(17) . . . . ?
C6 C1 C2 C3 -1.0(3) . . . . ?
C6 C1 C2 C7 179.27(17) . . . . ?
C7 N1 C9 C10 -54.6(2) . . . . ?
C7 N1 C9 C11 70.0(2) . . . . ?
C7 N1 C12 C13 60.9(2) . . . . ?
C7 N1 C12 C14 -173.60(17) . . . . ?
C7 C2 C3 C4 -178.80(19) . . . . ?
C8 N2 C15 C16 60.9(2) . . . . ?
C8 N2 C15 C17 -174.71(15) . . . . ?
C8 N2 C18 C19 -52.4(2) . . . . ?
C8 N2 C18 C20 72.6(2) . . . . ?
C9 N1 C7 C2 126.62(17) . . . . ?
C9 N1 C12 C13 -178.05(17) . . . . ?
C9 N1 C12 C14 -52.6(2) . . . . ?
C12 N1 C7 C2 -111.55(18) . . . . ?
C12 N1 C9 C10 -175.05(16) . . . . ?
C12 N1 C9 C11 -50.5(2) . . . . ?
C15 N2 C8 C6 -123.11(16) . . . . ?
C15 N2 C18 C19 -173.62(16) . . . . ?
C15 N2 C18 C20 -48.6(2) . . . . ?
C18 N2 C8 C6 114.29(17) . . . . ?
C18 N2 C15 C16 -177.44(16) . . . . ?
C18 N2 C15 C17 -53.0(2) . . . . ?
F1 C22 C23 F2 -1.2(2) . . . . ?
F1 C22 C23 C24 177.77(16) . . . . ?
F2 C23 C24 F3 -0.5(3) . . . . ?
F2 C23 C24 C25 178.72(17) . . . . ?
F3 C24 C25 F4 1.6(3) . . . . ?
F3 C24 C25 C26 -179.55(17) . . . . ?
F4 C25 C26 F5 -1.6(3) . . . . ?
F4 C25 C26 C21 177.97(17) . . . . ?
F6 C28 C29 F7 2.9(3) . . . . ?
F6 C28 C29 C30 -176.89(17) . . . . ?
F7 C29 C30 F8 0.0(3) . . . . ?
F7 C29 C30 C31 179.48(18) . . . . ?
F8 C30 C31 F9 -1.0(3) . . . . ?
F8 C30 C31 C32 178.50(18) . . . . ?
F9 C31 C32 F10 -0.1(3) . . . . ?
F9 C31 C32 C27 -178.96(17) . . . . ?
F11 C34 C35 F12 0.9(3) . . . . ?
F11 C34 C35 C36 -179.31(17) . . . . ?
F12 C35 C36 F13 0.8(3) . . . . ?
F12 C35 C36 C37 -179.22(18) . . . . ?
F13 C36 C37 F14 0.3(3) . . . . ?
F13 C36 C37 C38 -179.94(17) . . . . ?
F14 C37 C38 F15 -1.6(3) . . . . ?
F14 C37 C38 C33 177.57(17) . . . . ?
F16 C40 C41 F17 2.2(3) . . . . ?
F16 C40 C41 C42 -177.85(16) . . . . ?
F17 C41 C42 F18 -0.3(3) . . . . ?
F17 C41 C42 C43 178.39(16) . . . . ?
F18 C42 C43 F19 0.7(3) . . . . ?
F18 C42 C43 C44 178.91(16) . . . . ?
F19 C43 C44 F20 0.5(2) . . . . ?
F19 C43 C44 C39 179.74(16) . . . . ?
C21 C22 C23 F2 179.79(16) . . . . ?
C21 C22 C23 C24 -1.3(3) . . . . ?
C22 C21 C26 F5 179.07(15) . . . . ?
C22 C21 C26 C25 -0.5(3) . . . . ?
C22 C21 B1 C27 -111.85(18) . . . . ?
C22 C21 B1 C33 10.3(3) . . . . ?
C22 C21 B1 C39 127.73(18) . . . . ?
C22 C23 C24 F3 -179.45(17) . . . . ?
C22 C23 C24 C25 -0.2(3) . . . . ?
C23 C24 C25 F4 -177.63(17) . . . . ?
C23 C24 C25 C26 1.2(3) . . . . ?
C24 C25 C26 F5 179.54(16) . . . . ?
C24 C25 C26 C21 -0.9(3) . . . . ?
C26 C21 C22 F1 -177.41(16) . . . . ?
C26 C21 C22 C23 1.6(3) . . . . ?
C26 C21 B1 C27 59.79(19) . . . . ?
C26 C21 B1 C33 -178.06(15) . . . . ?
C26 C21 B1 C39 -60.6(2) . . . . ?
C27 C28 C29 F7 -178.06(17) . . . . ?
C27 C28 C29 C30 2.2(3) . . . . ?
C28 C27 C32 F10 -179.05(16) . . . . ?
C28 C27 C32 C31 -0.2(3) . . . . ?
C28 C27 B1 C21 66.24(19) . . . . ?
C28 C27 B1 C33 -55.3(2) . . . . ?
C28 C27 B1 C39 -172.02(16) . . . . ?
C28 C29 C30 F8 179.77(18) . . . . ?
C28 C29 C30 C31 -0.7(3) . . . . ?
C29 C30 C31 F9 179.49(17) . . . . ?
C29 C30 C31 C32 -1.0(3) . . . . ?
C30 C31 C32 F10 -179.58(17) . . . . ?
C30 C31 C32 C27 1.5(3) . . . . ?
C32 C27 C28 F6 177.40(16) . . . . ?
C32 C27 C28 C29 -1.6(3) . . . . ?
C32 C27 B1 C21 -104.69(19) . . . . ?
C32 C27 B1 C33 133.80(18) . . . . ?
C32 C27 B1 C39 17.1(2) . . . . ?
C33 C34 C35 F12 -179.89(17) . . . . ?
C33 C34 C35 C36 -0.1(3) . . . . ?
C34 C33 C38 F15 -177.92(15) . . . . ?
C34 C33 C38 C37 2.9(3) . . . . ?
C34 C33 B1 C21 -127.39(18) . . . . ?
C34 C33 B1 C27 -12.8(2) . . . . ?
C34 C33 B1 C39 109.00(19) . . . . ?
C34 C35 C36 F13 -178.97(17) . . . . ?
C34 C35 C36 C37 1.0(3) . . . . ?
C35 C36 C37 F14 -179.69(18) . . . . ?
C35 C36 C37 C38 0.1(3) . . . . ?
C36 C37 C38 F15 178.60(17) . . . . ?
C36 C37 C38 C33 -2.2(3) . . . . ?
C38 C33 C34 F11 177.41(15) . . . . ?
C38 C33 C34 C35 -1.8(3) . . . . ?
C38 C33 B1 C21 58.7(2) . . . . ?
C38 C33 B1 C27 173.21(15) . . . . ?
C38 C33 B1 C39 -64.95(19) . . . . ?
C39 C40 C41 F17 -178.69(16) . . . . ?
C39 C40 C41 C42 1.3(3) . . . . ?
C40 C39 C44 F20 177.35(15) . . . . ?
C40 C39 C44 C43 -1.8(2) . . . . ?
C40 C39 B1 C21 176.01(14) . . . . ?
C40 C39 B1 C27 62.1(2) . . . . ?
C40 C39 B1 C33 -61.00(19) . . . . ?
C40 C41 C42 F18 179.75(16) . . . . ?
C40 C41 C42 C43 -1.6(3) . . . . ?
C41 C42 C43 F19 -177.91(16) . . . . ?
C41 C42 C43 C44 0.2(3) . . . . ?
C42 C43 C44 F20 -177.65(15) . . . . ?
C42 C43 C44 C39 1.6(3) . . . . ?
C44 C39 C40 F16 179.52(15) . . . . ?
C44 C39 C40 C41 0.4(3) . . . . ?
C44 C39 B1 C21 -8.3(2) . . . . ?
C44 C39 B1 C27 -122.24(18) . . . . ?
C44 C39 B1 C33 114.70(18) . . . . ?
B1 C21 C22 F1 -5.3(3) . . . . ?
B1 C21 C22 C23 173.66(17) . . . . ?
B1 C21 C26 F5 6.3(2) . . . . ?
B1 C21 C26 C25 -173.30(17) . . . . ?
B1 C27 C28 F6 5.4(3) . . . . ?
B1 C27 C28 C29 -173.66(17) . . . . ?
B1 C27 C32 F10 -7.6(3) . . . . ?
B1 C27 C32 C31 171.23(17) . . . . ?
B1 C33 C34 F11 3.2(3) . . . . ?
B1 C33 C34 C35 -175.99(17) . . . . ?
B1 C33 C38 F15 -3.1(2) . . . . ?
B1 C33 C38 C37 177.71(17) . . . . ?
B1 C39 C40 F16 -4.2(2) . . . . ?
B1 C39 C40 C41 176.70(16) . . . . ?
B1 C39 C44 F20 1.5(3) . . . . ?
B1 C39 C44 C43 -177.73(16) . . . . ?
C45 C46 C47 C47 178.4(2) . . . 5_665 ?
